data_7124652
loop_
_publ_author_name
'Devillard, Marc'
'Mallet-Ladeira, Sonia'
'Bouhadir, Ghenwa'
'Bourissou, Didier'

_publ_section_title
;
 Diverse reactivity of borenium cations with &gt;N-H compounds.
;
_journal_issue 57
_journal_name_full 'Chemical communications (Cambridge, England)'
_journal_page_first 8877
_journal_page_last 8880
_journal_paper_doi 10.1039/c6cc03183h
_journal_volume 52
_journal_year 2016
_chemical_compound_source 'synthesis as described'
_chemical_formula_moiety 'C18 H21 B F6 N O4 P S2'
_chemical_formula_sum 'C18 H21 B F6 N O4 P S2'
_chemical_formula_weight 535.26
_space_group_IT_number 60
_space_group_name_Hall '-P 2n 2ab'
_space_group_name_H-M_alt 'P b c n'
_symmetry_cell_setting orthorhombic
_symmetry_Int_Tables_number 60
_symmetry_space_group_name_Hall '-P 2n 2ab'
_symmetry_space_group_name_H-M 'P b c n'
_atom_sites_solution_hydrogens geom
_atom_sites_solution_primary direct
_atom_sites_solution_secondary difmap
_audit_update_record
;
2016-04-18 deposited with the CCDC.
2016-06-23 downloaded from the CCDC.
;
_cell_angle_alpha 90
_cell_angle_beta 90
_cell_angle_gamma 90
_cell_formula_units_Z 8
_cell_length_a 30.337(3)
_cell_length_b 7.7017(6)
_cell_length_c 19.3533(17)
_cell_measurement_reflns_used 2896
_cell_measurement_temperature 193(2)
_cell_measurement_theta_max 23.39
_cell_measurement_theta_min 2.69
_cell_measurement_wavelength 0.71073
_cell_volume 4521.8(7)
_computing_cell_refinement 'APEX2 and SAINT'
_computing_data_collection APEX2
_computing_data_reduction SAINT
_computing_molecular_graphics 'Ortep-3 for Windows (Farrugia, 1997)'
_computing_publication_material 'WinGX publication routines (Farrugia, 1999)'
_computing_structure_refinement 'SHELXL-97 (Sheldrick, 2008)'
_computing_structure_solution 'SHELXS-97 (Sheldrick, 2008)'
_diffrn_ambient_temperature 193(2)
_diffrn_measured_fraction_theta_full 0.999
_diffrn_measured_fraction_theta_max 0.999
_diffrn_measurement_device_type 'Bruker Kappa APEX II Quazar'
_diffrn_measurement_method 'phi and omega scans'
_diffrn_radiation_monochromator 'multilayer optics'
_diffrn_radiation_probe x-ray
_diffrn_radiation_source 'microfocus sealed tube'
_diffrn_radiation_type MoK\a
_diffrn_radiation_wavelength 0.71073
_diffrn_reflns_av_R_equivalents 0.1124
_diffrn_reflns_av_unetI/netI 0.0719
_diffrn_reflns_limit_h_max 38
_diffrn_reflns_limit_h_min -31
_diffrn_reflns_limit_k_max 6
_diffrn_reflns_limit_k_min -9
_diffrn_reflns_limit_l_max 24
_diffrn_reflns_limit_l_min -24
_diffrn_reflns_number 39674
_diffrn_reflns_theta_full 26.73
_diffrn_reflns_theta_max 26.73
_diffrn_reflns_theta_min 2.1
_diffrn_standards_decay_% 0
_diffrn_standards_interval_count 0
_diffrn_standards_interval_time 0
_diffrn_standards_number 0
_exptl_absorpt_coefficient_mu 0.382
_exptl_absorpt_correction_T_max 0.7461
_exptl_absorpt_correction_T_min 0.6910
_exptl_absorpt_correction_type multi-scan
_exptl_absorpt_process_details 'SADABS (Bruker-AXS)'
_exptl_crystal_colour colourless
_exptl_crystal_density_diffrn 1.572
_exptl_crystal_density_method 'not measured'
_exptl_crystal_description needle
_exptl_crystal_F_000 2192
_exptl_crystal_size_max 0.2
_exptl_crystal_size_mid 0.04
_exptl_crystal_size_min 0.04
_refine_diff_density_max 0.431
_refine_diff_density_min -0.439
_refine_diff_density_rms 0.102
_refine_ls_extinction_coef 0.0036(5)
_refine_ls_extinction_expression Fc^*^=kFc[1+0.001xFc^2^\l^3^/sin(2\q)]^-1/4^
_refine_ls_extinction_method SHELXL
_refine_ls_goodness_of_fit_ref 1.03
_refine_ls_hydrogen_treatment mixed
_refine_ls_matrix_type full
_refine_ls_number_parameters 307
_refine_ls_number_reflns 4797
_refine_ls_number_restraints 0
_refine_ls_restrained_S_all 1.03
_refine_ls_R_factor_all 0.1046
_refine_ls_R_factor_gt 0.0517
_refine_ls_shift/su_max 0.001
_refine_ls_shift/su_mean 0
_refine_ls_structure_factor_coef Fsqd
_refine_ls_weighting_details 'calc w=1/[\s^2^(Fo^2^)+(0.0804P)^2^+0.0000P] where P=(Fo^2^+2Fc^2^)/3'
_refine_ls_weighting_scheme calc
_refine_ls_wR_factor_gt 0.1256
_refine_ls_wR_factor_ref 0.1524
_reflns_number_gt 2979
_reflns_number_total 4797
_reflns_threshold_expression >2sigma(I)
_cod_data_source_file c6cc03183h2.cif
_cod_data_source_block 8
_cod_database_code 7124652

loop_
_symmetry_equiv_pos_as_xyz
'x, y, z'
'-x+1/2, -y+1/2, z+1/2'
'-x, y, -z+1/2'
'x+1/2, -y+1/2, -z'
'-x, -y, -z'
'x-1/2, y-1/2, -z-1/2'
'x, -y, z-1/2'
'-x-1/2, y-1/2, z'

loop_
_atom_site_label
_atom_site_type_symbol
_atom_site_fract_x
_atom_site_fract_y
_atom_site_fract_z
_atom_site_U_iso_or_equiv
_atom_site_adp_type
_atom_site_occupancy
_atom_site_symmetry_multiplicity
_atom_site_calc_flag
_atom_site_refinement_flags
H1 H 0.0812(10) 0.614(4) 1.0373(15) 0.018(8) Uiso 1 1 d .
C1 C 0.14226(10) 0.7506(4) 0.89191(16) 0.0212(7) Uani 1 1 d .
C2 C 0.16526(10) 0.6193(4) 0.92900(16) 0.0219(7) Uani 1 1 d .
C3 C 0.15203(10) 0.5792(4) 0.99808(16) 0.0229(7) Uani 1 1 d .
C4 C 0.17337(11) 0.4453(4) 1.03095(18) 0.0293(8) Uani 1 1 d .
H4 H 0.1645 0.4125 1.0762 0.035 Uiso 1 1 calc R
C5 C 0.20844(11) 0.3554(5) 0.9985(2) 0.0349(9) Uani 1 1 d .
H5 H 0.2229 0.2642 1.0225 0.042 Uiso 1 1 calc R
C6 C 0.22174(12) 0.3974(5) 0.9335(2) 0.0346(9) Uani 1 1 d .
H6 H 0.2459 0.3375 0.9132 0.041 Uiso 1 1 calc R
C7 C 0.20011(10) 0.5289(4) 0.89579(18) 0.0259(8) Uani 1 1 d .
C8 C 0.21058(11) 0.5735(5) 0.82713(19) 0.0329(9) Uani 1 1 d .
H8 H 0.2341 0.515 0.8046 0.04 Uiso 1 1 calc R
C9 C 0.18790(11) 0.6979(5) 0.79218(18) 0.0326(9) Uani 1 1 d .
H9 H 0.1955 0.7237 0.7457 0.039 Uiso 1 1 calc R
C10 C 0.15319(11) 0.7890(5) 0.82458(17) 0.0273(8) Uani 1 1 d .
H10 H 0.1375 0.8762 0.8001 0.033 Uiso 1 1 calc R
C11 C 0.04487(10) 0.7855(5) 0.90697(16) 0.0275(8) Uani 1 1 d .
H11 H 0.0217 0.8268 0.9399 0.033 Uiso 1 1 calc R
C12 C 0.04027(15) 0.5884(5) 0.9013(2) 0.0525(12) Uani 1 1 d .
H12A H 0.0111 0.5596 0.8827 0.079 Uiso 1 1 calc R
H12B H 0.0436 0.5361 0.9472 0.079 Uiso 1 1 calc R
H12C H 0.0631 0.543 0.8704 0.079 Uiso 1 1 calc R
C13 C 0.03536(13) 0.8696(5) 0.83697(19) 0.0406(10) Uani 1 1 d .
H13A H 0.0573 0.8308 0.8032 0.061 Uiso 1 1 calc R
H13B H 0.0368 0.9962 0.8415 0.061 Uiso 1 1 calc R
H13C H 0.0059 0.8357 0.8213 0.061 Uiso 1 1 calc R
C14 C 0.10461(11) 1.0749(4) 0.95518(17) 0.0265(8) Uani 1 1 d .
H14 H 0.1303 1.092 0.9867 0.032 Uiso 1 1 calc R
C15 C 0.11533(13) 1.1775(5) 0.88958(18) 0.0370(9) Uani 1 1 d .
H15A H 0.0909 1.1668 0.8568 0.055 Uiso 1 1 calc R
H15B H 0.1423 1.1314 0.8686 0.055 Uiso 1 1 calc R
H15C H 0.1197 1.3001 0.9014 0.055 Uiso 1 1 calc R
C16 C 0.06479(12) 1.1505(5) 0.9932(2) 0.0383(9) Uani 1 1 d .
H16A H 0.0711 1.2708 1.0066 0.057 Uiso 1 1 calc R
H16B H 0.0588 1.0814 1.0347 0.057 Uiso 1 1 calc R
H16C H 0.039 1.1479 0.9628 0.057 Uiso 1 1 calc R
C17 C 0.19687(12) 0.8124(6) 1.17464(19) 0.0376(9) Uani 1 1 d .
C18 C 0.08000(14) 0.5786(7) 1.1929(2) 0.0493(12) Uani 1 1 d .
B1 B 0.11112(12) 0.6895(5) 1.02676(18) 0.0223(8) Uani 1 1 d .
N1 N 0.11888(8) 0.7944(4) 1.09804(13) 0.0224(6) Uani 1 1 d .
O1 O 0.15102(9) 1.0842(3) 1.13855(14) 0.0423(7) Uani 1 1 d .
O2 O 0.18665(7) 0.9104(3) 1.04679(12) 0.0329(6) Uani 1 1 d .
O3 O 0.08666(9) 0.9101(4) 1.20993(14) 0.0531(8) Uani 1 1 d .
O4 O 0.03710(8) 0.8036(4) 1.11771(13) 0.0439(7) Uani 1 1 d .
F1 F 0.18083(8) 0.8280(3) 1.23728(11) 0.0572(7) Uani 1 1 d .
F2 F 0.23558(8) 0.8891(4) 1.17276(14) 0.0752(9) Uani 1 1 d .
F3 F 0.20192(8) 0.6475(3) 1.16081(12) 0.0603(7) Uani 1 1 d .
F4 F 0.11634(9) 0.5599(4) 1.22789(17) 0.0947(12) Uani 1 1 d .
F5 F 0.04685(10) 0.5642(5) 1.23557(15) 0.0913(11) Uani 1 1 d .
F6 F 0.07651(11) 0.4524(4) 1.14850(16) 0.0776(9) Uani 1 1 d .
P1 P 0.09882(3) 0.84005(11) 0.94482(4) 0.0200(2) Uani 1 1 d .
S1 S 0.16220(3) 0.92150(12) 1.10911(4) 0.0277(2) Uani 1 1 d .
S2 S 0.07768(3) 0.79616(14) 1.15386(4) 0.0350(3) Uani 1 1 d .

loop_
_atom_site_aniso_label
_atom_site_aniso_U_11
_atom_site_aniso_U_22
_atom_site_aniso_U_33
_atom_site_aniso_U_23
_atom_site_aniso_U_13
_atom_site_aniso_U_12
C1 0.0217(17) 0.0225(19) 0.0193(16) -0.0041(13) 0.0006(13) -0.0026(13)
C2 0.0194(16) 0.021(2) 0.0256(17) -0.0043(14) 0.0001(13) -0.0011(13)
C3 0.0227(17) 0.0230(19) 0.0230(17) -0.0029(14) -0.0022(13) -0.0038(13)
C4 0.034(2) 0.025(2) 0.0283(19) -0.0001(15) -0.0056(15) 0.0010(15)
C5 0.036(2) 0.025(2) 0.044(2) -0.0031(17) -0.0077(17) 0.0109(16)
C6 0.0291(19) 0.028(2) 0.047(2) -0.0092(17) 0.0021(17) 0.0077(16)
C7 0.0230(17) 0.020(2) 0.0348(19) -0.0084(15) 0.0006(14) -0.0009(14)
C8 0.0286(19) 0.035(2) 0.036(2) -0.0095(17) 0.0089(15) 0.0018(16)
C9 0.031(2) 0.041(2) 0.0260(19) -0.0044(16) 0.0088(15) -0.0010(17)
C10 0.0291(19) 0.027(2) 0.0256(18) -0.0015(15) 0.0020(14) -0.0020(15)
C11 0.0230(17) 0.037(2) 0.0224(17) -0.0023(15) -0.0024(14) 0.0009(15)
C12 0.066(3) 0.041(3) 0.050(3) 0.010(2) -0.032(2) -0.020(2)
C13 0.038(2) 0.044(3) 0.039(2) 0.0080(19) -0.0162(18) -0.0002(18)
C14 0.0311(19) 0.026(2) 0.0228(17) -0.0011(14) -0.0045(14) 0.0000(14)
C15 0.052(2) 0.026(2) 0.033(2) 0.0024(16) 0.0034(17) -0.0030(18)
C16 0.050(2) 0.030(2) 0.035(2) -0.0021(17) 0.0106(17) 0.0116(18)
C17 0.037(2) 0.043(3) 0.033(2) 0.0014(18) -0.0129(17) -0.0054(18)
C18 0.041(2) 0.074(4) 0.033(2) 0.018(2) 0.0067(19) -0.005(2)
B1 0.023(2) 0.027(2) 0.0169(18) 0.0008(15) -0.0010(14) 0.0005(16)
N1 0.0232(14) 0.0291(17) 0.0150(13) -0.0006(11) -0.0001(11) 0.0016(12)
O1 0.0597(18) 0.0297(16) 0.0374(15) -0.0089(12) -0.0097(13) 0.0028(12)
O2 0.0296(13) 0.0395(17) 0.0297(13) 0.0033(11) -0.0014(10) -0.0092(11)
O3 0.0526(18) 0.079(2) 0.0277(15) -0.0199(14) 0.0070(13) 0.0038(15)
O4 0.0224(13) 0.073(2) 0.0360(15) 0.0024(13) 0.0002(11) 0.0110(13)
F1 0.0685(17) 0.075(2) 0.0276(13) 0.0030(12) -0.0135(11) 0.0139(13)
F2 0.0449(15) 0.110(3) 0.0707(19) 0.0307(17) -0.0326(13) -0.0330(15)
F3 0.0713(18) 0.0510(18) 0.0587(16) -0.0072(13) -0.0310(13) 0.0258(13)
F4 0.0587(18) 0.111(3) 0.115(3) 0.072(2) -0.0425(18) -0.0211(16)
F5 0.076(2) 0.133(3) 0.0652(19) 0.0408(19) 0.0330(16) -0.0116(18)
F6 0.116(2) 0.058(2) 0.0589(19) 0.0252(16) 0.0094(17) -0.0090(16)
P1 0.0208(4) 0.0227(5) 0.0165(4) -0.0012(3) -0.0004(3) 0.0028(3)
S1 0.0317(5) 0.0285(5) 0.0230(4) -0.0003(4) -0.0072(3) -0.0028(4)
S2 0.0285(5) 0.0568(7) 0.0196(4) -0.0010(4) 0.0045(4) 0.0059(4)

loop_
_atom_type_symbol
_atom_type_description
_atom_type_scat_dispersion_real
_atom_type_scat_dispersion_imag
_atom_type_scat_source
C C 0.0033 0.0016 'International Tables Vol C Tables 4.2.6.8 and 6.1.1.4'
H H 0 0 'International Tables Vol C Tables 4.2.6.8 and 6.1.1.4'
B B 0.0013 0.0007 'International Tables Vol C Tables 4.2.6.8 and 6.1.1.4'
N N 0.0061 0.0033 'International Tables Vol C Tables 4.2.6.8 and 6.1.1.4'
O O 0.0106 0.006 'International Tables Vol C Tables 4.2.6.8 and 6.1.1.4'
F F 0.0171 0.0103 'International Tables Vol C Tables 4.2.6.8 and 6.1.1.4'
P P 0.1023 0.0942 'International Tables Vol C Tables 4.2.6.8 and 6.1.1.4'
S S 0.1246 0.1234 'International Tables Vol C Tables 4.2.6.8 and 6.1.1.4'

loop_
_geom_angle_atom_site_label_1
_geom_angle_atom_site_label_2
_geom_angle_atom_site_label_3
_geom_angle
C10 C1 C2 120.8(3)
C10 C1 P1 129.1(3)
C2 C1 P1 110.0(2)
C7 C2 C1 119.0(3)
C7 C2 C3 121.8(3)
C1 C2 C3 119.2(3)
C4 C3 C2 117.6(3)
C4 C3 B1 127.0(3)
C2 C3 B1 115.3(3)
C3 C4 C5 121.1(3)
C3 C4 H4 119.5
C5 C4 H4 119.5
C6 C5 C4 121.1(3)
C6 C5 H5 119.5
C4 C5 H5 119.5
C5 C6 C7 120.8(3)
C5 C6 H6 119.6
C7 C6 H6 119.6
C8 C7 C6 123.9(3)
C8 C7 C2 118.4(3)
C6 C7 C2 117.7(3)
C9 C8 C7 121.8(3)
C9 C8 H8 119.1
C7 C8 H8 119.1
C8 C9 C10 120.4(3)
C8 C9 H9 119.8
C10 C9 H9 119.8
C1 C10 C9 119.5(3)
C1 C10 H10 120.2
C9 C10 H10 120.2
C12 C11 C13 109.9(3)
C12 C11 P1 109.7(2)
C13 C11 P1 115.1(3)
C12 C11 H11 107.3
C13 C11 H11 107.3
P1 C11 H11 107.3
C11 C12 H12A 109.5
C11 C12 H12B 109.5
H12A C12 H12B 109.5
C11 C12 H12C 109.5
H12A C12 H12C 109.5
H12B C12 H12C 109.5
C11 C13 H13A 109.5
C11 C13 H13B 109.5
H13A C13 H13B 109.5
C11 C13 H13C 109.5
H13A C13 H13C 109.5
H13B C13 H13C 109.5
C16 C14 C15 111.7(3)
C16 C14 P1 110.7(2)
C15 C14 P1 116.1(2)
C16 C14 H14 105.8
C15 C14 H14 105.8
P1 C14 H14 105.8
C14 C15 H15A 109.5
C14 C15 H15B 109.5
H15A C15 H15B 109.5
C14 C15 H15C 109.5
H15A C15 H15C 109.5
H15B C15 H15C 109.5
C14 C16 H16A 109.5
C14 C16 H16B 109.5
H16A C16 H16B 109.5
C14 C16 H16C 109.5
H16A C16 H16C 109.5
H16B C16 H16C 109.5
F3 C17 F1 108.8(3)
F3 C17 F2 109.0(3)
F1 C17 F2 108.4(3)
F3 C17 S1 111.6(2)
F1 C17 S1 112.4(3)
F2 C17 S1 106.6(3)
F6 C18 F4 109.2(4)
F6 C18 F5 106.9(4)
F4 C18 F5 108.3(4)
F6 C18 S2 114.0(3)
F4 C18 S2 110.3(3)
F5 C18 S2 107.9(3)
C3 B1 N1 116.6(3)
C3 B1 P1 100.2(2)
N1 B1 P1 114.5(2)
C3 B1 H1 115.2(16)
N1 B1 H1 103.1(16)
P1 B1 H1 107.4(16)
B1 N1 S2 116.9(2)
B1 N1 S1 121.5(2)
S2 N1 S1 120.78(16)
C1 P1 C14 111.69(15)
C1 P1 C11 109.63(15)
C14 P1 C11 110.77(16)
C1 P1 B1 95.30(15)
C14 P1 B1 117.95(15)
C11 P1 B1 110.43(16)
O1 S1 O2 121.35(17)
O1 S1 N1 112.67(15)
O2 S1 N1 105.65(13)
O1 S1 C17 105.18(17)
O2 S1 C17 104.97(17)
N1 S1 C17 105.78(16)
O4 S2 O3 121.20(17)
O4 S2 N1 109.55(14)
O3 S2 N1 111.07(16)
O4 S2 C18 105.84(19)
O3 S2 C18 104.0(2)
N1 S2 C18 103.42(17)

loop_
_geom_bond_atom_site_label_1
_geom_bond_atom_site_label_2
_geom_bond_distance
C1 C10 1.377(4)
C1 C2 1.423(4)
C1 P1 1.806(3)
C2 C7 1.420(4)
C2 C3 1.430(4)
C3 C4 1.374(5)
C3 B1 1.603(5)
C4 C5 1.416(5)
C4 H4 0.95
C5 C6 1.361(5)
C5 H5 0.95
C6 C7 1.410(5)
C6 H6 0.95
C7 C8 1.409(5)
C8 C9 1.360(5)
C8 H8 0.95
C9 C10 1.412(5)
C9 H9 0.95
C10 H10 0.95
C11 C12 1.528(5)
C11 C13 1.529(5)
C11 P1 1.842(3)
C11 H11 1
C12 H12A 0.98
C12 H12B 0.98
C12 H12C 0.98
C13 H13A 0.98
C13 H13B 0.98
C13 H13C 0.98
C14 C16 1.530(5)
C14 C15 1.530(5)
C14 P1 1.828(3)
C14 H14 1
C15 H15A 0.98
C15 H15B 0.98
C15 H15C 0.98
C16 H16A 0.98
C16 H16B 0.98
C16 H16C 0.98
C17 F3 1.307(4)
C17 F1 1.312(4)
C17 F2 1.315(4)
C17 S1 1.849(4)
C18 F6 1.302(5)
C18 F4 1.302(5)
C18 F5 1.306(5)
C18 S2 1.839(5)
B1 N1 1.616(4)
B1 P1 1.999(4)
B1 H1 1.10(3)
N1 S2 1.652(3)
N1 S1 1.653(3)
O1 S1 1.418(3)
O2 S1 1.418(2)
O3 S2 1.422(3)
O4 S2 1.417(2)
